data_7714537
loop_
_publ_author_name
'Deng, Yi-Fei'
'Wang, Yi-Nuo'
'Zhao, Xin-Hua'
'Zhang, Yuan-Zhu'

_publ_section_title
;
 Exploring a prototype for cooperative structural phase transition in
 cobalt(II) spin crossover compounds.
;
_journal_issue 2
_journal_name_full 'Dalton transactions (Cambridge, England : 2003)'
_journal_page_first 699
_journal_page_last 705
_journal_paper_doi 10.1039/d3dt03529h
_journal_volume 53
_journal_year 2024
_chemical_formula_moiety 'C64 H54 Co2 N10, 4(Cl O4), 2(C H4 O)'
_chemical_formula_sum 'C66 H62 Cl4 Co2 N10 O18'
_chemical_formula_weight 1542.91
_space_group_crystal_system monoclinic
_space_group_IT_number 14
_space_group_name_Hall '-P 2yn'
_space_group_name_H-M_alt 'P 1 21/n 1'
_atom_sites_solution_hydrogens geom
_atom_sites_solution_primary dual
_audit_creation_date 2023-11-09
_audit_creation_method
;
Olex2 1.3
(compiled 2020.11.12 svn.r5f609507 for OlexSys, GUI svn.r6408)
;
_audit_update_record
;
2023-11-09 deposited with the CCDC.	2023-11-23 downloaded from the CCDC.
;
_cell_angle_alpha 90
_cell_angle_beta 104.193(3)
_cell_angle_gamma 90
_cell_formula_units_Z 2
_cell_length_a 14.1227(11)
_cell_length_b 14.6411(11)
_cell_length_c 16.7951(13)
_cell_measurement_reflns_used 6018
_cell_measurement_temperature 99.99
_cell_measurement_theta_max 24.68
_cell_measurement_theta_min 2.50
_cell_volume 3366.7(5)
_computing_cell_refinement 'SAINT V8.38A (Bruker, 2018)'
_computing_data_reduction 'SAINT V8.38A (Bruker, 2018)'
_computing_molecular_graphics 'Olex2 1.3 (Dolomanov et al., 2009)'
_computing_publication_material 'Olex2 1.3 (Dolomanov et al., 2009)'
_computing_structure_refinement 'SHELXL 2017/1 (Sheldrick, 2015)'
_computing_structure_solution 'SHELXT 2014/5 (Sheldrick, 2014)'
_diffrn_ambient_temperature 99.99
_diffrn_measured_fraction_theta_full 0.994
_diffrn_measured_fraction_theta_max 0.994
_diffrn_measurement_device_type 'Bruker APEX-II CCD'
_diffrn_measurement_method '\f and \w scans'
_diffrn_radiation_type MoK\a
_diffrn_radiation_wavelength 0.71073
_diffrn_reflns_av_R_equivalents 0.0659
_diffrn_reflns_av_unetI/netI 0.0843
_diffrn_reflns_Laue_measured_fraction_full 0.994
_diffrn_reflns_Laue_measured_fraction_max 0.994
_diffrn_reflns_limit_h_max 11
_diffrn_reflns_limit_h_min -16
_diffrn_reflns_limit_k_max 14
_diffrn_reflns_limit_k_min -17
_diffrn_reflns_limit_l_max 19
_diffrn_reflns_limit_l_min -19
_diffrn_reflns_number 17006
_diffrn_reflns_point_group_measured_fraction_full 0.994
_diffrn_reflns_point_group_measured_fraction_max 0.994
_diffrn_reflns_theta_full 24.748
_diffrn_reflns_theta_max 24.748
_diffrn_reflns_theta_min 2.502
_diffrn_source_current 1.4
_diffrn_source_power 0.07
_diffrn_source_voltage 50.0
_diffrn_standards_number 0
_exptl_absorpt_coefficient_mu 0.731
_exptl_absorpt_correction_T_max 0.7451
_exptl_absorpt_correction_T_min 0.6173
_exptl_absorpt_correction_type multi-scan
_exptl_absorpt_process_details
;
SADABS-2016/2 (Bruker,2016/2) was used for absorption correction.
wR2(int) was 0.0771 before and 0.0629 after correction.
The Ratio of minimum to maximum transmission is 0.8285.
The \l/2 correction factor is Not present.
;
_exptl_crystal_colour 'dark red'
_exptl_crystal_colour_modifier dark
_exptl_crystal_colour_primary red
_exptl_crystal_density_diffrn 1.522
_exptl_crystal_description block
_exptl_crystal_F_000 1588
_refine_diff_density_max 0.879
_refine_diff_density_min -0.562
_refine_diff_density_rms 0.093
_refine_ls_extinction_method none
_refine_ls_goodness_of_fit_ref 1.069
_refine_ls_hydrogen_treatment constr
_refine_ls_matrix_type full
_refine_ls_number_parameters 453
_refine_ls_number_reflns 5732
_refine_ls_number_restraints 8
_refine_ls_restrained_S_all 1.071
_refine_ls_R_factor_all 0.1173
_refine_ls_R_factor_gt 0.0808
_refine_ls_shift/su_max 0.000
_refine_ls_shift/su_mean 0.000
_refine_ls_structure_factor_coef Fsqd
_refine_ls_weighting_details 'w=1/[\s^2^(Fo^2^)+(0.0305P)^2^+19.8931P] where P=(Fo^2^+2Fc^2^)/3'
_refine_ls_weighting_scheme calc
_refine_ls_wR_factor_gt 0.1598
_refine_ls_wR_factor_ref 0.1739
_reflns_Friedel_coverage 0.000
_reflns_number_gt 3998
_reflns_number_total 5732
_reflns_threshold_expression 'I > 2\s(I)'
_cod_data_source_file d3dt03529h2.cif
_cod_data_source_block 3-100K
_cod_depositor_comments 'Adding full bibliography for 7714535--7714539.cif.'
_cod_database_code 7714537
_shelx_shelxl_version_number 2017/1
_shelx_space_group_comment
;
The symmetry employed for this shelxl refinement is uniquely defined
by the following loop, which should always be used as a source of
symmetry information in preference to the above space-group names.
They are only intended as comments.
;
_olex2_refinement_description
;
1. Restrained distances
 C32-C31
 1.45 with sigma of 0.02
2. Rigid bond restraints
 C32, C31
 with sigma for 1-2 distances of 0.01 and sigma for 1-3 distances of 0.01
3. Uiso/Uaniso restraints and constraints
C32 \\sim C31: within 2A with sigma of 0.01 and sigma for terminal atoms of
0.02 within 2A
4.a Secondary CH2 refined with riding coordinates:
 C13(H13A,H13B), C14(H14A,H14B)
4.b Aromatic/amide H refined with riding coordinates:
 C1(H1), C2(H2), C3(H3), C4(H4), C8(H8), C9(H9), C10(H10), C11(H11), C12(H12),
 C17(H17), C18(H18), C19(H19), C20(H20), C21(H21), C23(H23), C24(H24), C25(H25),
  C26(H26), C27(H27), C28(H28), C29(H29), C30(H30), C32(H32)
4.c Idealised Me refined as rotating group:
 C33(H33A,H33B,H33C)
4.d Idealised tetrahedral OH refined as rotating group:
 O9(H9A)
;
_olex2_submission_special_instructions 'No special instructions were received'

loop_
_space_group_symop_operation_xyz
'x, y, z'
'-x+1/2, y+1/2, -z+1/2'
'-x, -y, -z'
'x-1/2, -y-1/2, z-1/2'

loop_
_atom_site_label
_atom_site_type_symbol
_atom_site_fract_x
_atom_site_fract_y
_atom_site_fract_z
_atom_site_U_iso_or_equiv
_atom_site_adp_type
_atom_site_occupancy
_atom_site_site_symmetry_order
_atom_site_calc_flag
_atom_site_refinement_flags_posn
_atom_site_refinement_flags_adp
_atom_site_refinement_flags_occupancy
_atom_site_disorder_assembly
_atom_site_disorder_group
Co1 Co 0.73229(6) 0.66028(6) 0.13619(5) 0.0280(2) Uani 1 1 d . . . . .
N1 N 0.6266(4) 0.5709(4) 0.1177(3) 0.0266(12) Uani 1 1 d . . . . .
N2 N 0.6410(4) 0.7312(4) 0.1732(3) 0.0310(13) Uani 1 1 d . . . . .
N3 N 0.8108(4) 0.7633(4) 0.1585(3) 0.0300(13) Uani 1 1 d . . . . .
N4 N 0.8238(4) 0.6308(4) 0.0671(3) 0.0258(12) Uani 1 1 d . . . . .
N5 N 0.8055(4) 0.5948(4) 0.2450(3) 0.0343(13) Uani 1 1 d . . . . .
C1 C 0.6256(5) 0.4812(4) 0.1001(3) 0.0284(15) Uani 1 1 d . . . . .
H1 H 0.684434 0.453868 0.093916 0.034 Uiso 1 1 calc R U . . .
C2 C 0.5441(5) 0.4269(5) 0.0905(4) 0.0301(15) Uani 1 1 d . . . . .
H2 H 0.546931 0.364104 0.077053 0.036 Uiso 1 1 calc R U . . .
C3 C 0.4577(5) 0.4646(5) 0.1008(4) 0.0349(16) Uani 1 1 d . . . . .
H3 H 0.400415 0.428445 0.093857 0.042 Uiso 1 1 calc R U . . .
C4 C 0.4570(5) 0.5569(5) 0.1215(4) 0.0317(16) Uani 1 1 d . . . . .
H4 H 0.399033 0.584602 0.129005 0.038 Uiso 1 1 calc R U . . .
C5 C 0.5413(5) 0.6074(4) 0.1308(3) 0.0267(14) Uani 1 1 d . . . . .
C6 C 0.5524(5) 0.7028(5) 0.1589(3) 0.0299(16) Uani 1 1 d . . . . .
C7 C 0.4682(5) 0.7589(5) 0.1674(4) 0.0329(16) Uani 1 1 d . . . . .
C8 C 0.4513(6) 0.7747(9) 0.2443(5) 0.093(4) Uani 1 1 d . . . . .
H8 H 0.493835 0.750700 0.292479 0.112 Uiso 1 1 calc R U . . .
C9 C 0.3701(7) 0.8269(9) 0.2488(6) 0.108(5) Uani 1 1 d . . . . .
H9 H 0.355078 0.835798 0.300422 0.130 Uiso 1 1 calc R U . . .
C10 C 0.3109(7) 0.8661(7) 0.1787(6) 0.076(3) Uani 1 1 d . . . . .
H10 H 0.258776 0.905496 0.182530 0.092 Uiso 1 1 calc R U . . .
C11 C 0.3285(6) 0.8474(6) 0.1054(6) 0.063(2) Uani 1 1 d . . . . .
H11 H 0.286193 0.870877 0.056869 0.076 Uiso 1 1 calc R U . . .
C12 C 0.4072(6) 0.7946(5) 0.0998(5) 0.0442(19) Uani 1 1 d . . . . .
H12 H 0.418882 0.782978 0.047412 0.053 Uiso 1 1 calc R U . . .
C13 C 0.6701(5) 0.8256(5) 0.1933(4) 0.0419(19) Uani 1 1 d . . . . .
H13A H 0.645211 0.846769 0.240366 0.050 Uiso 1 1 calc R U . . .
H13B H 0.643285 0.865828 0.145733 0.050 Uiso 1 1 calc R U . . .
C14 C 0.7809(5) 0.8282(5) 0.2151(4) 0.0441(19) Uani 1 1 d . . . . .
H14A H 0.804545 0.890550 0.207488 0.053 Uiso 1 1 calc R U . . .
H14B H 0.807715 0.809527 0.272855 0.053 Uiso 1 1 calc R U . . .
C15 C 0.8808(5) 0.7764(4) 0.1227(4) 0.0308(15) Uani 1 1 d . . . . .
C16 C 0.9421(5) 0.8596(5) 0.1324(4) 0.0401(18) Uani 1 1 d . . . . .
C17 C 0.9149(6) 0.9314(5) 0.0786(5) 0.055(2) Uani 1 1 d . . . . .
H17 H 0.859580 0.926306 0.033372 0.066 Uiso 1 1 calc R U . . .
C18 C 0.9700(8) 1.0119(6) 0.0914(7) 0.079(3) Uani 1 1 d . . . . .
H18 H 0.950917 1.062419 0.055655 0.094 Uiso 1 1 calc R U . . .
C19 C 1.0519(8) 1.0181(8) 0.1558(8) 0.079(4) Uani 1 1 d . . . . .
H19 H 1.090234 1.072106 0.163560 0.095 Uiso 1 1 calc R U . . .
C20 C 1.0768(7) 0.9481(8) 0.2070(6) 0.073(3) Uani 1 1 d . . . . .
H20 H 1.132542 0.953666 0.251838 0.088 Uiso 1 1 calc R U . . .
C21 C 1.0245(6) 0.8676(6) 0.1974(5) 0.054(2) Uani 1 1 d . . . . .
H21 H 1.044502 0.818362 0.234550 0.064 Uiso 1 1 calc R U . . .
C22 C 0.8895(4) 0.7001(4) 0.0676(4) 0.0278(15) Uani 1 1 d . . . . .
C23 C 0.9553(5) 0.6976(5) 0.0196(4) 0.0318(16) Uani 1 1 d . . . . .
H23 H 1.000945 0.745853 0.022204 0.038 Uiso 1 1 calc R U . . .
C24 C 0.9547(5) 0.6244(5) -0.0328(4) 0.0334(16) Uani 1 1 d . . . . .
H24 H 0.999844 0.621197 -0.066336 0.040 Uiso 1 1 calc R U . . .
C25 C 0.8869(5) 0.5565(5) -0.0349(4) 0.0352(17) Uani 1 1 d . . . . .
H25 H 0.883601 0.506224 -0.071212 0.042 Uiso 1 1 calc R U . . .
C26 C 0.8227(4) 0.5617(4) 0.0166(4) 0.0272(14) Uani 1 1 d . . . . .
H26 H 0.776820 0.513903 0.015061 0.033 Uiso 1 1 calc R U . . .
C27 C 0.8993(6) 0.5702(5) 0.2594(5) 0.0443(19) Uani 1 1 d . . . . .
H27 H 0.931158 0.573478 0.215818 0.053 Uiso 1 1 calc R U . . .
C28 C 0.9523(6) 0.5395(5) 0.3369(5) 0.053(2) Uani 1 1 d . . . . .
H28 H 1.019077 0.522788 0.345724 0.063 Uiso 1 1 calc R U . . .
C29 C 0.7632(6) 0.5861(5) 0.3083(4) 0.046(2) Uani 1 1 d . . . . .
H29 H 0.696250 0.602263 0.299300 0.055 Uiso 1 1 calc R U . . .
C30 C 0.8102(7) 0.5558(5) 0.3842(5) 0.058(2) Uani 1 1 d . . . . .
H30 H 0.775384 0.550008 0.425723 0.069 Uiso 1 1 calc R U . . .
C31 C 0.9045(7) 0.5341(5) 0.4009(5) 0.054(2) Uani 1 1 d D U . . .
C32 C 0.9550(6) 0.5015(6) 0.4872(5) 0.060(2) Uani 1 1 d D U . . .
H32 H 0.915754 0.482808 0.522805 0.072 Uiso 1 1 calc R U . . .
Cl1 Cl 0.69491(13) 0.80148(12) 0.43485(11) 0.0400(5) Uani 1 1 d . . . . .
O1 O 0.7187(5) 0.8408(4) 0.5148(3) 0.0688(18) Uani 1 1 d . . . . .
O2 O 0.7835(4) 0.7739(4) 0.4148(3) 0.0516(14) Uani 1 1 d . . . . .
O3 O 0.6320(4) 0.7243(4) 0.4303(4) 0.0671(17) Uani 1 1 d . . . . .
O4 O 0.6468(3) 0.8714(3) 0.3781(3) 0.0425(12) Uani 1 1 d . . . . .
Cl2 Cl 0.65211(13) 0.77158(12) -0.07094(10) 0.0378(4) Uani 1 1 d . . . . .
O5 O 0.5616(4) 0.7829(4) -0.1305(3) 0.0575(16) Uani 1 1 d . . . . .
O6 O 0.6993(5) 0.8553(4) -0.0521(4) 0.078(2) Uani 1 1 d . . . . .
O7 O 0.6302(4) 0.7303(4) 0.0019(3) 0.0505(14) Uani 1 1 d . . . . .
O8 O 0.7127(4) 0.7093(3) -0.1022(3) 0.0422(13) Uani 1 1 d . . . . .
O9 O 0.7368(6) 0.9060(5) 0.6769(4) 0.087(2) Uani 1 1 d . . . . .
H9A H 0.729223 0.872069 0.635464 0.130 Uiso 1 1 calc R U . . .
C33 C 0.6818(8) 0.8724(7) 0.7290(5) 0.080(3) Uani 1 1 d . . . . .
H33A H 0.612086 0.879258 0.702691 0.120 Uiso 1 1 calc R U . . .
H33B H 0.697638 0.906691 0.780690 0.120 Uiso 1 1 calc R U . . .
H33C H 0.696879 0.807638 0.740249 0.120 Uiso 1 1 calc R U . . .

loop_
_atom_site_aniso_label
_atom_site_aniso_U_11
_atom_site_aniso_U_22
_atom_site_aniso_U_33
_atom_site_aniso_U_23
_atom_site_aniso_U_13
_atom_site_aniso_U_12
Co1 0.0285(5) 0.0320(5) 0.0288(4) 0.0064(4) 0.0171(4) 0.0043(4)
N1 0.024(3) 0.041(3) 0.018(2) 0.008(2) 0.011(2) 0.006(3)
N2 0.037(4) 0.033(3) 0.030(3) 0.005(2) 0.021(3) 0.003(3)
N3 0.031(3) 0.034(3) 0.029(3) 0.005(2) 0.015(3) 0.008(3)
N4 0.019(3) 0.034(3) 0.024(3) 0.007(2) 0.006(2) 0.007(2)
N5 0.037(4) 0.032(3) 0.031(3) 0.003(2) 0.002(3) -0.003(3)
C1 0.029(4) 0.035(4) 0.021(3) 0.002(3) 0.008(3) 0.000(3)
C2 0.030(4) 0.033(4) 0.030(3) 0.007(3) 0.011(3) 0.002(3)
C3 0.027(4) 0.048(4) 0.031(4) 0.004(3) 0.010(3) -0.002(3)
C4 0.027(4) 0.044(4) 0.026(3) 0.002(3) 0.011(3) 0.002(3)
C5 0.027(4) 0.035(4) 0.019(3) 0.002(3) 0.008(3) 0.004(3)
C6 0.033(4) 0.044(4) 0.017(3) 0.011(3) 0.015(3) 0.007(3)
C7 0.033(4) 0.042(4) 0.026(3) -0.007(3) 0.012(3) 0.008(3)
C8 0.043(5) 0.200(13) 0.035(5) -0.028(6) 0.006(4) 0.050(7)
C9 0.064(7) 0.205(14) 0.054(6) -0.057(7) 0.012(5) 0.054(8)
C10 0.046(6) 0.078(7) 0.094(8) -0.043(6) -0.004(5) 0.029(5)
C11 0.059(6) 0.053(5) 0.075(6) 0.000(5) 0.011(5) 0.017(5)
C12 0.053(5) 0.039(4) 0.048(4) 0.005(4) 0.025(4) 0.012(4)
C13 0.047(5) 0.040(4) 0.051(4) 0.001(4) 0.036(4) 0.007(4)
C14 0.048(5) 0.050(5) 0.045(4) -0.009(4) 0.032(4) -0.007(4)
C15 0.027(4) 0.029(4) 0.037(4) 0.004(3) 0.010(3) 0.003(3)
C16 0.037(4) 0.046(5) 0.047(4) -0.004(4) 0.030(4) 0.002(4)
C17 0.055(6) 0.042(5) 0.073(6) 0.002(4) 0.026(5) -0.005(4)
C18 0.088(8) 0.045(6) 0.122(9) -0.002(6) 0.063(8) -0.019(6)
C19 0.074(8) 0.072(7) 0.115(9) -0.052(7) 0.069(8) -0.044(6)
C20 0.050(6) 0.105(9) 0.079(7) -0.051(7) 0.042(6) -0.037(6)
C21 0.041(5) 0.080(6) 0.044(5) -0.014(4) 0.020(4) -0.007(5)
C22 0.021(4) 0.038(4) 0.026(3) 0.004(3) 0.010(3) 0.003(3)
C23 0.025(4) 0.036(4) 0.037(4) 0.005(3) 0.011(3) 0.007(3)
C24 0.025(4) 0.042(4) 0.038(4) 0.008(3) 0.016(3) 0.008(3)
C25 0.033(4) 0.036(4) 0.039(4) 0.005(3) 0.014(3) 0.014(3)
C26 0.024(4) 0.030(4) 0.027(3) 0.003(3) 0.004(3) 0.007(3)
C27 0.044(5) 0.036(4) 0.051(5) 0.012(4) 0.007(4) -0.008(4)
C28 0.033(4) 0.026(4) 0.084(6) 0.007(4) -0.015(4) -0.008(3)
C29 0.069(6) 0.040(4) 0.031(4) 0.009(3) 0.020(4) 0.015(4)
C30 0.091(7) 0.046(5) 0.036(4) 0.010(4) 0.014(5) 0.024(5)
C31 0.078(6) 0.039(4) 0.042(4) -0.001(3) 0.009(4) -0.008(4)
C32 0.065(5) 0.038(4) 0.074(5) -0.004(4) 0.012(5) -0.004(5)
Cl1 0.0398(11) 0.0408(10) 0.0483(10) -0.0018(8) 0.0280(9) 0.0016(9)
O1 0.097(5) 0.065(4) 0.045(3) 0.001(3) 0.018(3) 0.031(4)
O2 0.043(3) 0.052(3) 0.071(4) 0.013(3) 0.036(3) 0.011(3)
O3 0.051(4) 0.049(3) 0.112(5) 0.015(3) 0.039(4) -0.011(3)
O4 0.042(3) 0.040(3) 0.052(3) 0.002(2) 0.025(3) 0.004(2)
Cl2 0.0378(10) 0.0427(10) 0.0381(9) 0.0121(8) 0.0194(8) 0.0184(9)
O5 0.051(4) 0.071(4) 0.053(3) 0.035(3) 0.016(3) 0.033(3)
O6 0.085(5) 0.041(4) 0.124(6) -0.018(4) 0.057(4) -0.002(3)
O7 0.048(3) 0.077(4) 0.033(3) 0.021(3) 0.024(2) 0.026(3)
O8 0.049(3) 0.048(3) 0.037(3) 0.016(2) 0.025(2) 0.026(3)
O9 0.104(6) 0.094(5) 0.061(4) 0.011(4) 0.018(4) -0.033(4)
C33 0.131(9) 0.072(7) 0.049(5) 0.011(5) 0.043(6) -0.025(6)

loop_
_atom_type_symbol
_atom_type_description
_atom_type_scat_dispersion_real
_atom_type_scat_dispersion_imag
_atom_type_scat_source
C C 0.0033 0.0016 'International Tables Vol C Tables 4.2.6.8 and 6.1.1.4'
H H 0.0000 0.0000 'International Tables Vol C Tables 4.2.6.8 and 6.1.1.4'
Cl Cl 0.1484 0.1585 'International Tables Vol C Tables 4.2.6.8 and 6.1.1.4'
Co Co 0.3494 0.9721 'International Tables Vol C Tables 4.2.6.8 and 6.1.1.4'
N N 0.0061 0.0033 'International Tables Vol C Tables 4.2.6.8 and 6.1.1.4'
O O 0.0106 0.0060 'International Tables Vol C Tables 4.2.6.8 and 6.1.1.4'

loop_
_geom_angle_atom_site_label_1
_geom_angle_atom_site_label_2
_geom_angle_atom_site_label_3
_geom_angle
_geom_angle_site_symmetry_1
_geom_angle_site_symmetry_3
_geom_angle_publ_flag
N1 Co1 N4 110.1(2) . . ?
N1 Co1 N5 91.5(2) . . ?
N2 Co1 N1 82.1(2) . . ?
N2 Co1 N4 155.9(2) . . ?
N2 Co1 N5 101.3(2) . . ?
N3 Co1 N1 166.7(2) . . ?
N3 Co1 N2 84.7(2) . . ?
N3 Co1 N4 81.5(2) . . ?
N3 Co1 N5 93.1(2) . . ?
N4 Co1 N5 99.1(2) . . ?
C1 N1 Co1 130.9(4) . . ?
C1 N1 C5 116.7(5) . . ?
C5 N1 Co1 112.2(4) . . ?
C6 N2 Co1 118.4(5) . . ?
C6 N2 C13 123.9(6) . . ?
C13 N2 Co1 115.1(4) . . ?
C14 N3 Co1 113.8(4) . . ?
C15 N3 Co1 121.0(4) . . ?
C15 N3 C14 125.2(6) . . ?
C22 N4 Co1 111.8(4) . . ?
C26 N4 Co1 129.6(4) . . ?
C26 N4 C22 118.2(5) . . ?
C27 N5 Co1 122.3(5) . . ?
C27 N5 C29 116.3(6) . . ?
C29 N5 Co1 120.8(5) . . ?
N1 C1 H1 118.2 . . ?
N1 C1 C2 123.5(6) . . ?
C2 C1 H1 118.2 . . ?
C1 C2 H2 120.3 . . ?
C1 C2 C3 119.5(6) . . ?
C3 C2 H2 120.3 . . ?
C2 C3 H3 120.8 . . ?
C2 C3 C4 118.4(6) . . ?
C4 C3 H3 120.8 . . ?
C3 C4 H4 120.3 . . ?
C5 C4 C3 119.3(6) . . ?
C5 C4 H4 120.3 . . ?
N1 C5 C6 112.9(6) . . ?
C4 C5 N1 122.4(6) . . ?
C4 C5 C6 124.6(6) . . ?
N2 C6 C5 113.0(6) . . ?
N2 C6 C7 124.8(6) . . ?
C5 C6 C7 122.2(6) . . ?
C8 C7 C6 120.6(7) . . ?
C12 C7 C6 119.6(5) . . ?
C12 C7 C8 119.8(7) . . ?
C7 C8 H8 120.9 . . ?
C7 C8 C9 118.3(8) . . ?
C9 C8 H8 120.9 . . ?
C8 C9 H9 119.7 . . ?
C10 C9 C8 120.7(8) . . ?
C10 C9 H9 119.7 . . ?
C9 C10 H10 120.5 . . ?
C11 C10 C9 119.0(8) . . ?
C11 C10 H10 120.5 . . ?
C10 C11 H11 119.6 . . ?
C10 C11 C12 120.8(9) . . ?
C12 C11 H11 119.6 . . ?
C7 C12 C11 121.3(7) . . ?
C7 C12 H12 119.4 . . ?
C11 C12 H12 119.4 . . ?
N2 C13 H13A 110.3 . . ?
N2 C13 H13B 110.3 . . ?
N2 C13 C14 107.2(6) . . ?
H13A C13 H13B 108.5 . . ?
C14 C13 H13A 110.3 . . ?
C14 C13 H13B 110.3 . . ?
N3 C14 C13 105.6(6) . . ?
N3 C14 H14A 110.6 . . ?
N3 C14 H14B 110.6 . . ?
C13 C14 H14A 110.6 . . ?
C13 C14 H14B 110.6 . . ?
H14A C14 H14B 108.8 . . ?
N3 C15 C16 124.4(6) . . ?
N3 C15 C22 111.8(6) . . ?
C22 C15 C16 123.8(5) . . ?
C17 C16 C15 119.7(7) . . ?
C17 C16 C21 119.7(8) . . ?
C21 C16 C15 120.6(7) . . ?
C16 C17 H17 120.4 . . ?
C16 C17 C18 119.1(9) . . ?
C18 C17 H17 120.4 . . ?
C17 C18 H18 119.9 . . ?
C19 C18 C17 120.3(10) . . ?
C19 C18 H18 119.9 . . ?
C18 C19 H19 120.2 . . ?
C20 C19 C18 119.7(10) . . ?
C20 C19 H19 120.2 . . ?
C19 C20 H20 118.9 . . ?
C19 C20 C21 122.3(10) . . ?
C21 C20 H20 118.9 . . ?
C16 C21 H21 120.5 . . ?
C20 C21 C16 119.0(9) . . ?
C20 C21 H21 120.5 . . ?
N4 C22 C15 113.8(5) . . ?
C23 C22 N4 122.1(6) . . ?
C23 C22 C15 124.2(6) . . ?
C22 C23 H23 120.2 . . ?
C22 C23 C24 119.6(6) . . ?
C24 C23 H23 120.2 . . ?
C23 C24 H24 120.9 . . ?
C25 C24 C23 118.1(6) . . ?
C25 C24 H24 120.9 . . ?
C24 C25 H25 120.1 . . ?
C24 C25 C26 119.8(6) . . ?
C26 C25 H25 120.1 . . ?
N4 C26 C25 122.2(6) . . ?
N4 C26 H26 118.9 . . ?
C25 C26 H26 118.9 . . ?
N5 C27 H27 118.9 . . ?
N5 C27 C28 122.2(7) . . ?
C28 C27 H27 118.9 . . ?
C27 C28 H28 120.7 . . ?
C31 C28 C27 118.6(8) . . ?
C31 C28 H28 120.7 . . ?
N5 C29 H29 117.9 . . ?
N5 C29 C30 124.2(8) . . ?
C30 C29 H29 117.9 . . ?
C29 C30 H30 119.7 . . ?
C31 C30 C29 120.6(8) . . ?
C31 C30 H30 119.7 . . ?
C28 C31 C32 123.0(8) . . ?
C30 C31 C28 118.0(7) . . ?
C30 C31 C32 119.0(8) . . ?
C31 C32 H32 118.6 . . ?
C32 C32 C31 122.8(11) 3_766 . ?
C32 C32 H32 118.6 3_766 . ?
O1 Cl1 O2 108.6(4) . . ?
O1 Cl1 O3 111.7(4) . . ?
O1 Cl1 O4 107.4(3) . . ?
O2 Cl1 O4 109.9(3) . . ?
O3 Cl1 O2 109.4(3) . . ?
O3 Cl1 O4 109.8(3) . . ?
O5 Cl2 O7 107.3(3) . . ?
O5 Cl2 O8 109.2(3) . . ?
O6 Cl2 O5 110.7(4) . . ?
O6 Cl2 O7 111.2(4) . . ?
O6 Cl2 O8 110.3(3) . . ?
O8 Cl2 O7 108.1(3) . . ?
C33 O9 H9A 109.5 . . ?
O9 C33 H33A 109.5 . . ?
O9 C33 H33B 109.5 . . ?
O9 C33 H33C 109.5 . . ?
H33A C33 H33B 109.5 . . ?
H33A C33 H33C 109.5 . . ?
H33B C33 H33C 109.5 . . ?

loop_
_geom_bond_atom_site_label_1
_geom_bond_atom_site_label_2
_geom_bond_distance
_geom_bond_site_symmetry_2
_geom_bond_publ_flag
Co1 N1 1.952(5) . ?
Co1 N2 1.876(5) . ?
Co1 N3 1.855(6) . ?
Co1 N4 1.985(5) . ?
Co1 N5 2.098(5) . ?
N1 C1 1.345(8) . ?
N1 C5 1.384(8) . ?
N2 C6 1.284(8) . ?
N2 C13 1.458(9) . ?
N3 C14 1.477(8) . ?
N3 C15 1.291(7) . ?
N4 C22 1.374(8) . ?
N4 C26 1.317(8) . ?
N5 C27 1.337(9) . ?
N5 C29 1.346(8) . ?
C1 H1 0.9500 . ?
C1 C2 1.376(9) . ?
C2 H2 0.9500 . ?
C2 C3 1.387(9) . ?
C3 H3 0.9500 . ?
C3 C4 1.396(9) . ?
C4 H4 0.9500 . ?
C4 C5 1.376(9) . ?
C5 C6 1.470(9) . ?
C6 C7 1.482(9) . ?
C7 C8 1.388(9) . ?
C7 C12 1.351(9) . ?
C8 H8 0.9500 . ?
C8 C9 1.395(12) . ?
C9 H9 0.9500 . ?
C9 C10 1.390(13) . ?
C10 H10 0.9500 . ?
C10 C11 1.342(12) . ?
C11 H11 0.9500 . ?
C11 C12 1.375(10) . ?
C12 H12 0.9500 . ?
C13 H13A 0.9900 . ?
C13 H13B 0.9900 . ?
C13 C14 1.519(10) . ?
C14 H14A 0.9900 . ?
C14 H14B 0.9900 . ?
C15 C16 1.480(9) . ?
C15 C22 1.475(9) . ?
C16 C17 1.377(10) . ?
C16 C21 1.392(10) . ?
C17 H17 0.9500 . ?
C17 C18 1.399(12) . ?
C18 H18 0.9500 . ?
C18 C19 1.379(15) . ?
C19 H19 0.9500 . ?
C19 C20 1.328(14) . ?
C20 H20 0.9500 . ?
C20 C21 1.378(12) . ?
C21 H21 0.9500 . ?
C22 C23 1.372(8) . ?
C23 H23 0.9500 . ?
C23 C24 1.386(9) . ?
C24 H24 0.9500 . ?
C24 C25 1.374(9) . ?
C25 H25 0.9500 . ?
C25 C26 1.400(8) . ?
C26 H26 0.9500 . ?
C27 H27 0.9500 . ?
C27 C28 1.406(10) . ?
C28 H28 0.9500 . ?
C28 C31 1.405(11) . ?
C29 H29 0.9500 . ?
C29 C30 1.360(10) . ?
C30 H30 0.9500 . ?
C30 C31 1.331(11) . ?
C31 C32 1.527(10) . ?
C32 C32 1.238(16) 3_766 ?
C32 H32 0.9500 . ?
Cl1 O1 1.423(6) . ?
Cl1 O2 1.431(5) . ?
Cl1 O3 1.428(5) . ?
Cl1 O4 1.449(5) . ?
Cl2 O5 1.426(5) . ?
Cl2 O6 1.394(6) . ?
Cl2 O7 1.463(4) . ?
Cl2 O8 1.436(4) . ?
O9 H9A 0.8400 . ?
O9 C33 1.395(9) . ?
C33 H33A 0.9800 . ?
C33 H33B 0.9800 . ?
C33 H33C 0.9800 . ?

loop_
_geom_torsion_atom_site_label_1
_geom_torsion_atom_site_label_2
_geom_torsion_atom_site_label_3
_geom_torsion_atom_site_label_4
_geom_torsion
_geom_torsion_site_symmetry_1
_geom_torsion_site_symmetry_2
_geom_torsion_site_symmetry_3
_geom_torsion_site_symmetry_4
_geom_torsion_publ_flag
Co1 N1 C1 C2 178.5(4) . . . . ?
Co1 N1 C5 C4 -180.0(5) . . . . ?
Co1 N1 C5 C6 -2.6(6) . . . . ?
Co1 N2 C6 C5 12.7(7) . . . . ?
Co1 N2 C6 C7 -166.1(4) . . . . ?
Co1 N2 C13 C14 -25.2(7) . . . . ?
Co1 N3 C14 C13 -36.7(7) . . . . ?
Co1 N3 C15 C16 175.4(5) . . . . ?
Co1 N3 C15 C22 -1.8(7) . . . . ?
Co1 N4 C22 C15 3.7(6) . . . . ?
Co1 N4 C22 C23 -175.2(5) . . . . ?
Co1 N4 C26 C25 172.5(4) . . . . ?
Co1 N5 C27 C28 169.9(5) . . . . ?
Co1 N5 C29 C30 -170.9(6) . . . . ?
N1 Co1 N2 C6 -11.4(5) . . . . ?
N1 Co1 N2 C13 -173.7(5) . . . . ?
N1 Co1 N3 C14 28.2(12) . . . . ?
N1 Co1 N3 C15 -148.2(8) . . . . ?
N1 C1 C2 C3 -1.2(9) . . . . ?
N1 C5 C6 N2 -6.1(7) . . . . ?
N1 C5 C6 C7 172.7(5) . . . . ?
N2 Co1 N3 C14 19.3(5) . . . . ?
N2 Co1 N3 C15 -157.1(5) . . . . ?
N2 C6 C7 C8 -78.9(10) . . . . ?
N2 C6 C7 C12 101.4(8) . . . . ?
N2 C13 C14 N3 37.5(7) . . . . ?
N3 Co1 N2 C6 166.5(5) . . . . ?
N3 Co1 N2 C13 4.2(5) . . . . ?
N3 C15 C16 C17 -91.3(9) . . . . ?
N3 C15 C16 C21 85.9(9) . . . . ?
N3 C15 C22 N4 -1.5(8) . . . . ?
N3 C15 C22 C23 177.4(6) . . . . ?
N4 Co1 N2 C6 111.2(6) . . . . ?
N4 Co1 N2 C13 -51.0(8) . . . . ?
N4 Co1 N3 C14 179.5(5) . . . . ?
N4 Co1 N3 C15 3.1(5) . . . . ?
N4 C22 C23 C24 1.6(10) . . . . ?
N5 Co1 N2 C6 -101.4(5) . . . . ?
N5 Co1 N2 C13 96.3(5) . . . . ?
N5 Co1 N3 C14 -81.8(5) . . . . ?
N5 Co1 N3 C15 101.8(5) . . . . ?
N5 C27 C28 C31 0.5(11) . . . . ?
N5 C29 C30 C31 1.5(13) . . . . ?
C1 N1 C5 C4 -4.0(8) . . . . ?
C1 N1 C5 C6 173.3(5) . . . . ?
C1 C2 C3 C4 -0.7(9) . . . . ?
C2 C3 C4 C5 0.2(9) . . . . ?
C3 C4 C5 N1 2.3(9) . . . . ?
C3 C4 C5 C6 -174.8(6) . . . . ?
C4 C5 C6 N2 171.2(6) . . . . ?
C4 C5 C6 C7 -10.0(9) . . . . ?
C5 N1 C1 C2 3.5(8) . . . . ?
C5 C6 C7 C8 102.5(9) . . . . ?
C5 C6 C7 C12 -77.3(8) . . . . ?
C6 N2 C13 C14 173.7(5) . . . . ?
C6 C7 C8 C9 -179.1(10) . . . . ?
C6 C7 C12 C11 -179.7(7) . . . . ?
C7 C8 C9 C10 -3.5(19) . . . . ?
C8 C7 C12 C11 0.6(13) . . . . ?
C8 C9 C10 C11 5.0(18) . . . . ?
C9 C10 C11 C12 -3.7(16) . . . . ?
C10 C11 C12 C7 1.0(14) . . . . ?
C12 C7 C8 C9 0.7(16) . . . . ?
C13 N2 C6 C5 173.3(5) . . . . ?
C13 N2 C6 C7 -5.5(9) . . . . ?
C14 N3 C15 C16 -0.6(11) . . . . ?
C14 N3 C15 C22 -177.8(6) . . . . ?
C15 N3 C14 C13 139.6(6) . . . . ?
C15 C16 C17 C18 176.0(7) . . . . ?
C15 C16 C21 C20 -176.5(6) . . . . ?
C15 C22 C23 C24 -177.2(6) . . . . ?
C16 C15 C22 N4 -178.7(6) . . . . ?
C16 C15 C22 C23 0.3(10) . . . . ?
C16 C17 C18 C19 1.8(13) . . . . ?
C17 C16 C21 C20 0.8(10) . . . . ?
C17 C18 C19 C20 -1.8(14) . . . . ?
C18 C19 C20 C21 1.3(14) . . . . ?
C19 C20 C21 C16 -0.8(12) . . . . ?
C21 C16 C17 C18 -1.3(11) . . . . ?
C22 N4 C26 C25 1.1(9) . . . . ?
C22 C15 C16 C17 85.5(8) . . . . ?
C22 C15 C16 C21 -97.3(8) . . . . ?
C22 C23 C24 C25 0.4(10) . . . . ?
C23 C24 C25 C26 -1.6(10) . . . . ?
C24 C25 C26 N4 0.9(10) . . . . ?
C26 N4 C22 C15 176.6(5) . . . . ?
C26 N4 C22 C23 -2.3(9) . . . . ?
C27 N5 C29 C30 1.0(11) . . . . ?
C27 C28 C31 C30 2.0(11) . . . . ?
C27 C28 C31 C32 179.8(7) . . . . ?
C28 C31 C32 C32 17.8(15) . . . 3_766 ?
C29 N5 C27 C28 -1.9(10) . . . . ?
C29 C30 C31 C28 -2.9(12) . . . . ?
C29 C30 C31 C32 179.2(7) . . . . ?
C30 C31 C32 C32 -164.4(11) . . . 3_766 ?
